data_4072655
loop_
_publ_author_name
'Baber, R. Angharad'
'Haddow, Mairi F.'
'Middleton, Ann J.'
'Orpen, A. Guy'
'Pringle, Paul G.'
'Haynes, Anthony'
'Williams, Gary L.'
'Papp, Rainer'

_publ_section_title
;
 Ligand Stereoelectronic Effects in Complexes of Phospholanes,
 Phosphinanes, and Phosphepanes and Their Implications for
 Hydroformylation Catalysis
;
_journal_issue 3
_journal_name_full Organometallics
_journal_page_first 713
_journal_paper_doi 10.1021/om060912v
_journal_volume 26
_journal_year 2007
_chemical_formula_moiety 'C17 H34 Cl O P2 Rh'
_chemical_formula_sum 'C17 H34 Cl O P2 Rh'
_chemical_formula_weight 454.74
_chemical_name_systematic
; 
 ? 
;
_space_group_IT_number 2
_symmetry_cell_setting triclinic
_symmetry_space_group_name_Hall '-P 1'
_symmetry_space_group_name_H-M 'P -1'
_atom_sites_solution_hydrogens geom
_atom_sites_solution_primary direct
_atom_sites_solution_secondary difmap
_audit_creation_method SHELXL-97
_cell_angle_alpha 89.4060(10)
_cell_angle_beta 88.9920(10)
_cell_angle_gamma 68.2050(10)
_cell_formula_units_Z 1
_cell_length_a 7.6928(6)
_cell_length_b 8.0602(7)
_cell_length_c 8.9062(7)
_cell_measurement_reflns_used 70
_cell_measurement_temperature 173(2)
_cell_measurement_theta_max 27.492
_cell_measurement_theta_min 2.7215
_cell_volume 512.68(7)
_computing_cell_refinement 'Bruker SMART V5.054 (Bruker, 1998)'
_computing_data_collection 'Bruker SMART V5.054 (Bruker, 1998)'
_computing_data_reduction 'Bruker SAINT V6.0 (Bruker, 1998)'
_computing_molecular_graphics 'Bruker SHELXTL V6.1 (Bruker AXS, 2000)'
_computing_publication_material 'Bruker SHELXTL V6.1 (Bruker AXS, 2000)'
_computing_structure_refinement 'SHELXL-97 (Sheldrick, 1997)'
_computing_structure_solution 'SHELXS-97 (Sheldrick, 1990)'
_diffrn_ambient_temperature 173(2)
_diffrn_detector_area_resol_mean 8.2
_diffrn_measured_fraction_theta_full 0.970
_diffrn_measured_fraction_theta_max 0.970
_diffrn_measurement_device_type 'CCD area detector'
_diffrn_measurement_method 'omega scans'
_diffrn_radiation_monochromator graphite
_diffrn_radiation_source 'fine-focus sealed tube'
_diffrn_radiation_type MoK\a
_diffrn_radiation_wavelength 0.71073
_diffrn_reflns_av_R_equivalents 0.0274
_diffrn_reflns_av_sigmaI/netI 0.0396
_diffrn_reflns_limit_h_max 9
_diffrn_reflns_limit_h_min -9
_diffrn_reflns_limit_k_max 10
_diffrn_reflns_limit_k_min -10
_diffrn_reflns_limit_l_max 11
_diffrn_reflns_limit_l_min -11
_diffrn_reflns_number 4940
_diffrn_reflns_theta_full 27.50
_diffrn_reflns_theta_max 27.50
_diffrn_reflns_theta_min 2.72
_diffrn_standards_decay_% 0
_diffrn_standards_number 0
_exptl_absorpt_coefficient_mu 1.119
_exptl_absorpt_correction_T_max 0.947
_exptl_absorpt_correction_T_min 0.892
_exptl_absorpt_correction_type multi-scan
_exptl_absorpt_process_details 'sadabs v2.03(bruker AXS, 2001)'
_exptl_crystal_colour yellow
_exptl_crystal_density_diffrn 1.473
_exptl_crystal_density_method 'not measured'
_exptl_crystal_description block
_exptl_crystal_F_000 236
_exptl_crystal_size_max 0.1
_exptl_crystal_size_mid 0.1
_exptl_crystal_size_min 0.05
_refine_diff_density_max 0.678
_refine_diff_density_min -1.039
_refine_diff_density_rms 0.093
_refine_ls_extinction_method none
_refine_ls_goodness_of_fit_ref 1.056
_refine_ls_hydrogen_treatment constr
_refine_ls_matrix_type full
_refine_ls_number_parameters 118
_refine_ls_number_reflns 2289
_refine_ls_number_restraints 0
_refine_ls_restrained_S_all 1.056
_refine_ls_R_factor_all 0.0371
_refine_ls_R_factor_gt 0.0316
_refine_ls_shift/su_max 0.000
_refine_ls_shift/su_mean 0.000
_refine_ls_structure_factor_coef Fsqd
_refine_ls_weighting_details 'calc w=1/[\s^2^(Fo^2^)+(0.0473P)^2^+0.0000P] where P=(Fo^2^+2Fc^2^)/3'
_refine_ls_weighting_scheme calc
_refine_ls_wR_factor_gt 0.0767
_refine_ls_wR_factor_ref 0.0791
_reflns_number_gt 2062
_reflns_number_total 2289
_reflns_threshold_expression >2sigma(I)
_cod_data_source_file om060912vsi20061106_014644.cif
_cod_data_source_block 5b5_peachsad
_cod_original_sg_symbol_H-M P-1
_cod_database_code 4072655

loop_
_symmetry_equiv_pos_as_xyz
'x, y, z'
'-x, -y, -z'

loop_
_atom_site_label
_atom_site_type_symbol
_atom_site_fract_x
_atom_site_fract_y
_atom_site_fract_z
_atom_site_U_iso_or_equiv
_atom_site_adp_type
_atom_site_occupancy
_atom_site_symmetry_multiplicity
_atom_site_calc_flag
_atom_site_refinement_flags
_atom_site_disorder_assembly
_atom_site_disorder_group
Rh1 Rh 0.0000 1.0000 1.0000 0.02114(11) Uani 1 2 d S . .
P1 P 0.16270(9) 0.78295(8) 0.82443(7) 0.02126(15) Uani 1 1 d . A .
Cl1 Cl 0.2089(4) 0.8270(4) 1.1917(3) 0.0304(5) Uani 0.50 1 d P A 1
O1 O 0.2552(12) 0.8003(13) 1.2316(9) 0.043(2) Uani 0.50 1 d P A 2
C1 C 0.1545(11) 0.8839(9) 1.1383(9) 0.0291(15) Uani 0.50 1 d P A 2
C2 C 0.4752(4) 0.6793(4) 0.6255(4) 0.0374(7) Uani 1 1 d . A .
H2A H 0.4008 0.6565 0.5458 0.056 Uiso 1 1 calc R . .
H2B H 0.5283 0.5720 0.6880 0.056 Uiso 1 1 calc R . .
H2C H 0.5767 0.7098 0.5806 0.056 Uiso 1 1 calc R . .
C4 C 0.2534(4) 0.9952(4) 0.6212(3) 0.0349(6) Uani 1 1 d . A .
H4A H 0.3477 1.0336 0.5729 0.052 Uiso 1 1 calc R . .
H4B H 0.1673 1.0934 0.6815 0.052 Uiso 1 1 calc R . .
H4C H 0.1831 0.9619 0.5441 0.052 Uiso 1 1 calc R . .
C5 C 0.2689(4) 0.5511(3) 0.8973(3) 0.0308(6) Uani 1 1 d . . .
H5A H 0.4072 0.5097 0.8934 0.037 Uiso 1 1 calc R A .
H5B H 0.2285 0.5449 1.0027 0.037 Uiso 1 1 calc R . .
C6 C 0.2015(5) 0.4351(4) 0.7969(4) 0.0488(9) Uani 1 1 d . A .
H6A H 0.2924 0.3854 0.7136 0.059 Uiso 1 1 calc R . .
H6B H 0.1907 0.3344 0.8557 0.059 Uiso 1 1 calc R . .
C7 C 0.0136(5) 0.5487(4) 0.7350(4) 0.0478(8) Uani 1 1 d . . .
H7A H -0.0846 0.5715 0.8140 0.057 Uiso 1 1 calc R A .
H7B H -0.0182 0.4866 0.6506 0.057 Uiso 1 1 calc R . .
C9 C 0.3499(4) 0.8346(3) 0.7225(3) 0.0258(5) Uani 1 1 d . . .
C11 C 0.4669(4) 0.8815(4) 0.8396(4) 0.0358(6) Uani 1 1 d . A .
H11A H 0.5634 0.9147 0.7889 0.054 Uiso 1 1 calc R . .
H11B H 0.5266 0.7779 0.9048 0.054 Uiso 1 1 calc R . .
H11C H 0.3857 0.9821 0.9003 0.054 Uiso 1 1 calc R . .
C16 C 0.0248(4) 0.7241(4) 0.6808(3) 0.0308(6) Uani 1 1 d . A .
H16A H -0.1019 0.8179 0.6732 0.037 Uiso 1 1 calc R . .
H16B H 0.0879 0.7092 0.5812 0.037 Uiso 1 1 calc R . .

loop_
_atom_site_aniso_label
_atom_site_aniso_U_11
_atom_site_aniso_U_22
_atom_site_aniso_U_33
_atom_site_aniso_U_23
_atom_site_aniso_U_13
_atom_site_aniso_U_12
Rh1 0.02301(16) 0.02161(15) 0.01625(15) 0.00060(9) 0.00015(10) -0.00536(11)
P1 0.0247(3) 0.0201(3) 0.0175(3) 0.0004(2) -0.0006(2) -0.0066(3)
Cl1 0.0338(15) 0.0265(13) 0.0222(16) 0.0032(9) -0.0070(10) -0.0010(11)
O1 0.046(5) 0.040(4) 0.025(4) 0.008(3) -0.015(3) 0.006(3)
C1 0.034(4) 0.022(3) 0.022(4) 0.003(2) -0.001(3) 0.000(3)
C2 0.0387(16) 0.0324(14) 0.0387(17) -0.0073(12) 0.0152(13) -0.0108(12)
C4 0.0460(17) 0.0287(14) 0.0304(15) 0.0060(11) 0.0040(12) -0.0148(12)
C5 0.0384(15) 0.0218(12) 0.0291(14) 0.0042(10) -0.0045(11) -0.0075(11)
C6 0.067(2) 0.0253(14) 0.055(2) 0.0061(13) -0.0143(17) -0.0171(15)
C7 0.061(2) 0.0399(17) 0.054(2) 0.0077(15) -0.0176(17) -0.0311(16)
C9 0.0300(13) 0.0248(12) 0.0231(13) -0.0006(9) 0.0055(10) -0.0109(10)
C11 0.0313(14) 0.0378(15) 0.0414(17) -0.0020(12) -0.0004(12) -0.0163(12)
C16 0.0376(15) 0.0308(14) 0.0254(13) 0.0009(10) -0.0053(11) -0.0140(12)

loop_
_atom_type_symbol
_atom_type_description
_atom_type_scat_dispersion_real
_atom_type_scat_dispersion_imag
_atom_type_scat_source
C C 0.0033 0.0016 'International Tables Vol C Tables 4.2.6.8 and 6.1.1.4'
H H 0.0000 0.0000 'International Tables Vol C Tables 4.2.6.8 and 6.1.1.4'
O O 0.0106 0.0060 'International Tables Vol C Tables 4.2.6.8 and 6.1.1.4'
P P 0.1023 0.0942 'International Tables Vol C Tables 4.2.6.8 and 6.1.1.4'
Cl Cl 0.1484 0.1585 'International Tables Vol C Tables 4.2.6.8 and 6.1.1.4'
Rh Rh -1.1178 0.9187 'International Tables Vol C Tables 4.2.6.8 and 6.1.1.4'

loop_
_geom_angle_atom_site_label_1
_geom_angle_atom_site_label_2
_geom_angle_atom_site_label_3
_geom_angle
_geom_angle_site_symmetry_1
_geom_angle_site_symmetry_3
_geom_angle_publ_flag
C1 Rh1 C1 179.999(2) 2_577 . ?
C1 Rh1 P1 89.7(2) 2_577 . ?
C1 Rh1 P1 90.3(2) . . ?
C1 Rh1 P1 90.3(2) 2_577 2_577 ?
C1 Rh1 P1 89.7(2) . 2_577 ?
P1 Rh1 P1 180.00(3) . 2_577 ?
C1 Rh1 Cl1 2.8(2) 2_577 2_577 ?
C1 Rh1 Cl1 177.2(2) . 2_577 ?
P1 Rh1 Cl1 90.75(6) . 2_577 ?
P1 Rh1 Cl1 89.25(6) 2_577 2_577 ?
C1 Rh1 Cl1 177.2(2) 2_577 . ?
C1 Rh1 Cl1 2.8(2) . . ?
P1 Rh1 Cl1 89.24(6) . . ?
P1 Rh1 Cl1 90.75(6) 2_577 . ?
Cl1 Rh1 Cl1 180.0 2_577 . ?
C16 P1 C5 93.77(13) . . yes
C16 P1 C9 106.86(13) . . yes
C5 P1 C9 107.54(12) . . yes
C16 P1 Rh1 117.68(9) . . ?
C5 P1 Rh1 115.90(9) . . ?
C9 P1 Rh1 113.11(8) . . ?
O1 C1 Rh1 177.2(10) . . ?
C9 C2 H2A 109.5 . . ?
C9 C2 H2B 109.5 . . ?
H2A C2 H2B 109.5 . . ?
C9 C2 H2C 109.5 . . ?
H2A C2 H2C 109.5 . . ?
H2B C2 H2C 109.5 . . ?
C9 C4 H4A 109.5 . . ?
C9 C4 H4B 109.5 . . ?
H4A C4 H4B 109.5 . . ?
C9 C4 H4C 109.5 . . ?
H4A C4 H4C 109.5 . . ?
H4B C4 H4C 109.5 . . ?
C6 C5 P1 106.65(19) . . ?
C6 C5 H5A 110.4 . . ?
P1 C5 H5A 110.4 . . ?
C6 C5 H5B 110.4 . . ?
P1 C5 H5B 110.4 . . ?
H5A C5 H5B 108.6 . . ?
C7 C6 C5 108.7(3) . . ?
C7 C6 H6A 110.0 . . ?
C5 C6 H6A 110.0 . . ?
C7 C6 H6B 110.0 . . ?
C5 C6 H6B 110.0 . . ?
H6A C6 H6B 108.3 . . ?
C6 C7 C16 108.0(3) . . ?
C6 C7 H7A 110.1 . . ?
C16 C7 H7A 110.1 . . ?
C6 C7 H7B 110.1 . . ?
C16 C7 H7B 110.1 . . ?
H7A C7 H7B 108.4 . . ?
C4 C9 C11 110.3(2) . . ?
C4 C9 C2 108.8(2) . . ?
C11 C9 C2 110.1(2) . . ?
C4 C9 P1 107.19(19) . . ?
C11 C9 P1 107.61(19) . . ?
C2 C9 P1 112.77(19) . . ?
C9 C11 H11A 109.5 . . ?
C9 C11 H11B 109.5 . . ?
H11A C11 H11B 109.5 . . ?
C9 C11 H11C 109.5 . . ?
H11A C11 H11C 109.5 . . ?
H11B C11 H11C 109.5 . . ?
C7 C16 P1 104.94(19) . . ?
C7 C16 H16A 110.8 . . ?
P1 C16 H16A 110.8 . . ?
C7 C16 H16B 110.8 . . ?
P1 C16 H16B 110.8 . . ?
H16A C16 H16B 108.8 . . ?

loop_
_geom_bond_atom_site_label_1
_geom_bond_atom_site_label_2
_geom_bond_distance
_geom_bond_site_symmetry_2
_geom_bond_publ_flag
Rh1 C1 1.734(8) 2_577 ?
Rh1 C1 1.734(8) . yes
Rh1 P1 2.3311(6) . yes
Rh1 P1 2.3311(6) 2_577 ?
Rh1 Cl1 2.414(3) 2_577 ?
Rh1 Cl1 2.414(3) . yes
P1 C16 1.850(3) . yes
P1 C5 1.855(3) . yes
P1 C9 1.861(3) . yes
O1 C1 1.169(8) . ?
C2 C9 1.529(4) . ?
C2 H2A 0.9800 . ?
C2 H2B 0.9800 . ?
C2 H2C 0.9800 . ?
C4 C9 1.526(4) . ?
C4 H4A 0.9800 . ?
C4 H4B 0.9800 . ?
C4 H4C 0.9800 . ?
C5 C6 1.528(4) . ?
C5 H5A 0.9900 . ?
C5 H5B 0.9900 . ?
C6 C7 1.505(5) . ?
C6 H6A 0.9900 . ?
C6 H6B 0.9900 . ?
C7 C16 1.521(4) . ?
C7 H7A 0.9900 . ?
C7 H7B 0.9900 . ?
C9 C11 1.528(4) . ?
C11 H11A 0.9800 . ?
C11 H11B 0.9800 . ?
C11 H11C 0.9800 . ?
C16 H16A 0.9900 . ?
C16 H16B 0.9900 . ?

loop_
_geom_torsion_atom_site_label_1
_geom_torsion_atom_site_label_2
_geom_torsion_atom_site_label_3
_geom_torsion_atom_site_label_4
_geom_torsion
_geom_torsion_site_symmetry_1
C1 Rh1 P1 C16 -37.0(3) 2_577
C1 Rh1 P1 C16 143.0(3) .
P1 Rh1 P1 C16 77(22) 2_577
Cl1 Rh1 P1 C16 -39.60(12) 2_577
Cl1 Rh1 P1 C16 140.40(12) .
C1 Rh1 P1 C5 -146.7(3) 2_577
C1 Rh1 P1 C5 33.3(3) .
P1 Rh1 P1 C5 -33(22) 2_577
Cl1 Rh1 P1 C5 -149.31(12) 2_577
Cl1 Rh1 P1 C5 30.69(12) .
C1 Rh1 P1 C9 88.4(3) 2_577
C1 Rh1 P1 C9 -91.6(3) .
P1 Rh1 P1 C9 -158(22) 2_577
Cl1 Rh1 P1 C9 85.84(11) 2_577
Cl1 Rh1 P1 C9 -94.16(11) .
C1 Rh1 C1 O1 -152(25) 2_577
P1 Rh1 C1 O1 -73(19) .
P1 Rh1 C1 O1 107(19) 2_577
Cl1 Rh1 C1 O1 175(16) 2_577
Cl1 Rh1 C1 O1 -5(16) .
C16 P1 C5 C6 4.1(2) .
C9 P1 C5 C6 -104.9(2) .
Rh1 P1 C5 C6 127.5(2) .
P1 C5 C6 C7 -28.3(3) .
C5 C6 C7 C16 45.4(4) .
C16 P1 C9 C4 62.0(2) .
C5 P1 C9 C4 161.66(18) .
Rh1 P1 C9 C4 -69.07(19) .
C16 P1 C9 C11 -179.37(17) .
C5 P1 C9 C11 -79.7(2) .
Rh1 P1 C9 C11 49.56(19) .
C16 P1 C9 C2 -57.7(2) .
C5 P1 C9 C2 41.9(2) .
Rh1 P1 C9 C2 171.20(17) .
C6 C7 C16 P1 -40.3(3) .
C5 P1 C16 C7 20.3(2) .
C9 P1 C16 C7 129.9(2) .
Rh1 P1 C16 C7 -101.6(2) .
